data_4337217
loop_
_publ_author_name
'Han, Jing'
'Nishihara, Sadafumi'
'Inoue, Katsuya'
'Kurmoo, Mohamedally'

_publ_section_title
;
 On the Nature of the Structural and Magnetic Phase Transitions in the
 Layered Perovskite-Like (CH3NH3)2[Fe(II)Cl4].
;
_journal_issue 4
_journal_name_full 'Inorganic chemistry'
_journal_page_first 2068
_journal_page_last 2075
_journal_paper_doi 10.1021/ic402535u
_journal_volume 53
_journal_year 2014
_chemical_formula_sum 'C H6 Cl2 Fe0.5 N'
_chemical_formula_weight 130.89
_chemical_name_systematic
; 
 ? 
;
_space_group_IT_number 56
_symmetry_space_group_name_Hall '-P 2ab 2ac'
_symmetry_space_group_name_H-M 'P c c n'
_atom_sites_solution_hydrogens geom
_atom_sites_solution_primary direct
_atom_sites_solution_secondary difmap
_audit_creation_method SHELXL-97
_cell_angle_alpha 90.00
_cell_angle_beta 90.00
_cell_angle_gamma 90.00
_cell_formula_units_Z 8
_cell_length_a 7.1765(18)
_cell_length_b 7.2058(18)
_cell_length_c 19.127(5)
_cell_measurement_temperature 250(2)
_cell_volume 989.1(4)
_computing_structure_refinement 'SHELXL-97 (Sheldrick, 1997)'
_computing_structure_solution 'SHELXS-97 (Sheldrick, 1990)'
_diffrn_ambient_temperature 250(2)
_diffrn_measured_fraction_theta_full 0.997
_diffrn_measured_fraction_theta_max 0.997
_diffrn_radiation_monochromator graphite
_diffrn_radiation_source 'fine-focus sealed tube'
_diffrn_radiation_type MoK\a
_diffrn_radiation_wavelength 0.71073
_diffrn_reflns_av_R_equivalents 0.0320
_diffrn_reflns_av_sigmaI/netI 0.0303
_diffrn_reflns_limit_h_max 9
_diffrn_reflns_limit_h_min -9
_diffrn_reflns_limit_k_max 9
_diffrn_reflns_limit_k_min -7
_diffrn_reflns_limit_l_max 25
_diffrn_reflns_limit_l_min -21
_diffrn_reflns_number 5066
_diffrn_reflns_theta_full 27.86
_diffrn_reflns_theta_max 27.86
_diffrn_reflns_theta_min 2.13
_exptl_absorpt_coefficient_mu 2.536
_exptl_absorpt_correction_T_max 0.9510
_exptl_absorpt_correction_T_min 0.3114
_exptl_crystal_density_diffrn 1.758
_exptl_crystal_density_method 'not measured'
_exptl_crystal_F_000 528
_exptl_crystal_size_max 0.60
_exptl_crystal_size_mid 0.20
_exptl_crystal_size_min 0.02
_refine_diff_density_max 0.433
_refine_diff_density_min -0.588
_refine_diff_density_rms 0.140
_refine_ls_extinction_method none
_refine_ls_goodness_of_fit_ref 1.150
_refine_ls_hydrogen_treatment mixed
_refine_ls_matrix_type full
_refine_ls_number_parameters 46
_refine_ls_number_reflns 1183
_refine_ls_number_restraints 0
_refine_ls_restrained_S_all 1.150
_refine_ls_R_factor_all 0.0483
_refine_ls_R_factor_gt 0.0433
_refine_ls_shift/su_max 0.000
_refine_ls_shift/su_mean 0.000
_refine_ls_structure_factor_coef Fsqd
_refine_ls_weighting_details 'calc w=1/[\s^2^(Fo^2^)+(0.0000P)^2^+3.2748P] where P=(Fo^2^+2Fc^2^)/3'
_refine_ls_weighting_scheme calc
_refine_ls_wR_factor_gt 0.0837
_refine_ls_wR_factor_ref 0.0871
_reflns_number_gt 1034
_reflns_number_total 1183
_reflns_threshold_expression >2sigma(I)
_cod_data_source_file E-250k-Pccn.cif
_cod_data_source_block E-250K-Pccn
_cod_original_sg_symbol_H-M '? P ccn'
_cod_original_formula_sum 'C H6 Cl2 Fe0.50 N'
_cod_database_code 4337217

loop_
_symmetry_equiv_pos_as_xyz
'x, y, z'
'-x+1/2, -y+1/2, z'
'x+1/2, -y, -z+1/2'
'-x, y+1/2, -z+1/2'
'-x, -y, -z'
'x-1/2, y-1/2, -z'
'-x-1/2, y, z-1/2'
'x, -y-1/2, z-1/2'

loop_
_atom_site_label
_atom_site_type_symbol
_atom_site_fract_x
_atom_site_fract_y
_atom_site_fract_z
_atom_site_U_iso_or_equiv
_atom_site_adp_type
_atom_site_occupancy
_atom_site_symmetry_multiplicity
_atom_site_calc_flag
_atom_site_refinement_flags
Fe1 Fe 0.0000 0.0000 0.0000 0.01836(16) Uani 1 2 d S
Cl1 Cl 0.00980(13) 0.02613(12) 0.12542(4) 0.0364(2) Uani 1 1 d .
Cl2 Cl -0.2500 -0.2500 0.01084(6) 0.0249(2) Uani 1 2 d S
Cl3 Cl 0.2500 -0.2500 0.00474(7) 0.0343(3) Uani 1 2 d S
N1 N 0.0062(4) 0.4870(4) 0.11400(15) 0.0351(6) Uani 1 1 d .
H1 H -0.1054 0.5044 0.0936 0.053 Uiso 1 1 calc R
H1A H 0.0429 0.3688 0.1076 0.053 Uiso 1 1 calc R
H1B H 0.0903 0.5642 0.0947 0.053 Uiso 1 1 calc R
C1 C -0.0084(7) 0.5249(7) 0.1879(2) 0.0572(12) Uani 1 1 d .
H1C H 0.0918 0.4625 0.2125 0.086 Uiso 1 1 calc R
H1D H -0.1273 0.4800 0.2051 0.086 Uiso 1 1 calc R
H1E H 0.0004 0.6575 0.1958 0.086 Uiso 1 1 calc R

loop_
_atom_site_aniso_label
_atom_site_aniso_U_11
_atom_site_aniso_U_22
_atom_site_aniso_U_33
_atom_site_aniso_U_23
_atom_site_aniso_U_13
_atom_site_aniso_U_12
Fe1 0.0165(3) 0.0147(3) 0.0238(3) -0.00027(19) 0.0000(2) 0.0037(2)
Cl1 0.0489(5) 0.0364(4) 0.0238(4) 0.0003(3) 0.0005(3) -0.0082(4)
Cl2 0.0183(5) 0.0198(5) 0.0367(5) 0.000 0.000 -0.0014(4)
Cl3 0.0223(6) 0.0173(5) 0.0633(8) 0.000 0.000 0.0092(4)
N1 0.0412(16) 0.0340(15) 0.0301(14) 0.0016(11) 0.0010(13) 0.0022(14)
C1 0.074(3) 0.065(3) 0.032(2) -0.0072(19) 0.000(2) 0.009(3)

loop_
_atom_type_symbol
_atom_type_description
_atom_type_scat_dispersion_real
_atom_type_scat_dispersion_imag
_atom_type_scat_source
C C 0.0033 0.0016 'International Tables Vol C Tables 4.2.6.8 and 6.1.1.4'
H H 0.0000 0.0000 'International Tables Vol C Tables 4.2.6.8 and 6.1.1.4'
N N 0.0061 0.0033 'International Tables Vol C Tables 4.2.6.8 and 6.1.1.4'
Cl Cl 0.1484 0.1585 'International Tables Vol C Tables 4.2.6.8 and 6.1.1.4'
Fe Fe 0.3463 0.8444 'International Tables Vol C Tables 4.2.6.8 and 6.1.1.4'

loop_
_geom_angle_atom_site_label_1
_geom_angle_atom_site_label_2
_geom_angle_atom_site_label_3
_geom_angle
_geom_angle_site_symmetry_1
_geom_angle_site_symmetry_3
Cl1 Fe1 Cl1 180.00(5) 5 .
Cl1 Fe1 Cl3 89.96(4) 5 5
Cl1 Fe1 Cl3 90.04(4) . 5
Cl1 Fe1 Cl3 90.04(4) 5 .
Cl1 Fe1 Cl3 89.96(4) . .
Cl3 Fe1 Cl3 180.0 5 .
Cl1 Fe1 Cl2 89.70(3) 5 5
Cl1 Fe1 Cl2 90.30(3) . 5
Cl3 Fe1 Cl2 89.60(2) 5 5
Cl3 Fe1 Cl2 90.40(2) . 5
Cl1 Fe1 Cl2 90.30(3) 5 .
Cl1 Fe1 Cl2 89.70(3) . .
Cl3 Fe1 Cl2 90.40(2) 5 .
Cl3 Fe1 Cl2 89.60(2) . .
Cl2 Fe1 Cl2 180.0 5 .
Fe1 Cl2 Fe1 170.67(5) 2_445 .
Fe1 Cl3 Fe1 175.91(6) 2_545 .

loop_
_geom_bond_atom_site_label_1
_geom_bond_atom_site_label_2
_geom_bond_distance
_geom_bond_site_symmetry_2
Fe1 Cl1 2.4073(10) 5
Fe1 Cl1 2.4073(10) .
Fe1 Cl3 2.5441(5) 5
Fe1 Cl3 2.5441(5) .
Fe1 Cl2 2.5509(5) 5
Fe1 Cl2 2.5509(5) .
Cl2 Fe1 2.5509(5) 2_445
Cl3 Fe1 2.5441(5) 2_545
N1 C1 1.443(5) .

loop_
_geom_torsion_atom_site_label_1
_geom_torsion_atom_site_label_2
_geom_torsion_atom_site_label_3
_geom_torsion_atom_site_label_4
_geom_torsion
_geom_torsion_site_symmetry_1
_geom_torsion_site_symmetry_4
Cl1 Fe1 Cl2 Fe1 -1.98(2) 5 2_445
Cl1 Fe1 Cl2 Fe1 178.02(2) . 2_445
Cl3 Fe1 Cl2 Fe1 87.98(3) 5 2_445
Cl3 Fe1 Cl2 Fe1 -92.02(3) . 2_445
Cl2 Fe1 Cl2 Fe1 180.000(3) 5 2_445
Cl1 Fe1 Cl3 Fe1 4.35(2) 5 2_545
Cl1 Fe1 Cl3 Fe1 -175.65(2) . 2_545
Cl3 Fe1 Cl3 Fe1 180.000(4) 5 2_545
Cl2 Fe1 Cl3 Fe1 -85.35(2) 5 2_545
Cl2 Fe1 Cl3 Fe1 94.65(2) . 2_545
